data_2100977
loop_
_publ_author_name
'Pecaut, J.'
'Le Fur, Y.'
'Masse, R.'

_publ_section_title
;
 Crystal engineering and structural investigations of the
 2-amino-5-nitropyridinium salts C~5~H~6~N~3~O~2~^+^.HSO~4~^{-^} and
 C~5~H~6~N~3~O~2~^+^.H~2~AsO~4~^{-^}
;
_journal_issue 3
_journal_name_full 'Acta Crystallographica Section B'
_journal_page_first 535
_journal_page_last 541
_journal_paper_doi 10.1107/S0108768192011431
_journal_volume 49
_journal_year 1993
_chemical_formula_sum 'C5 H7 N3 O6 S'
_chemical_formula_weight 237.19
_space_group_crystal_system orthorhombic
_space_group_IT_number 61
_space_group_name_Hall '-P 2bc 2ac'
_space_group_name_H-M_alt 'P c a b'
_cell_angle_alpha 90
_cell_angle_beta 90
_cell_angle_gamma 90
_cell_formula_units_Z 16
_cell_length_a 29.617(9)
_cell_length_b 13.185(3)
_cell_length_c 9.013(2)
_cell_volume 3519.6(15)
_diffrn_radiation_type Ag
_diffrn_radiation_wavelength 0.5608
_exptl_absorpt_coefficient_mu 0.2084
_exptl_crystal_density_diffrn 1.791
_cod_data_source_file pa0284.cif
_cod_data_source_block pa0284a
_cod_original_cell_volume 3519(3)
_cod_original_formula_sum 'C5 H7 N3 O6 S1'
_cod_database_code 2100977

loop_
_space_group_symop_id
_space_group_symop_operation_xyz
1 x,y,z
2 -x,-y+1/2,z+1/2
3 x+1/2,-y,-z+1/2
4 -x+1/2,y+1/2,-z
5 -x,-y,-z
6 x,y+1/2,-z+1/2
7 -x+1/2,y,z+1/2
8 x+1/2,-y+1/2,z

loop_
_atom_site_label
_atom_site_fract_x
_atom_site_fract_y
_atom_site_fract_z
S1 .72995(3) .06437(7) .37618(9)
O11 .72500(8) -.0360(2) .3147(2)
O12 .68828(7) .1053(2) .4303(3)
O13 .76570(7) .0689(2) .4848(3)
O14 .74680(10) .1349(2) .2504(3)
H14 .7420(10) .114(2) .169(3)
S2 .51131(3) -.20777(7) -.58281(9)
O21 .47992(7) -.2160(2) -.7062(2)
O22 .55676(7) -.228333(3) -.6236(3)
O23 .49573(9) -.2946(2) -.4803(3)
O24 .50597(9) -.1147(2) -.5029(3)
H23 .5050(10) -.290(3) -.404(3)
C11 .66000(10) -.1922(2) -.1414(3)
C12 .61600(10) -.2228(3) .0713(4)
C13 .65130(10) -.1880(2) .1592(3)
C14 .61940(10) -.2240(3) -.0773(4)
C15 .69460(10) -.1582(3) -.0591(4)
N11 .66460(10) -.1900(2) -.3032(3)
N12 .64945(9) -.1847(2) .3049(3)
N13 .68926(8) -.1551(2) .0902(3)
O1 .63121(9) -.211(2) -.3748(2)
O2 .70061(9) -.1639(2) -.3569(3)
H1 .5951(9) -.244(2) -.135(3)
H2 .5915(8) -.238(2) .107(3)
H3 .6699(9) -.161(2) .344(3)
H4 .7218(8) -.138(2) -.092(3)
H5 .7070(10) -.126(2) .139(3)
H6 .6240(10) -.199(2) .340(3)
C21 .59690(10) .0157(2) -.3634(3)
C22 .62950(10) .0575(3) -.1285(4)
C23 .58940(10) .0252(2) -.0625(3)
C24 .55550(10) -.0142(3) -.1430(4)
C25 .63280(10) .0519(3) -.2786(4)
N21 .59800(10) .0138(2) -.5106(3)
N22 .55979(8) -.0180(2) -.2920(3)
N23 .58520(9) .0282(2) .0994(3)
O3 .54986(8) .0007(2) .1552(3)
O4 .61789(9) .0586(2) .1678(3)
H7 .6560(10) .083(2) -.071(4)
H8 .6575(8) .073(2) -.316(3)
H9 .5390(10) -.044(2) -.338(3)
H10 .5286(8) -.036(2) -.103(3)
H11 .6220(10) .040(2) -.551(4)
H12 .5740(10) -.002(2) -.549(4)

loop_
_geom_angle_atom_site_label_1
_geom_angle_atom_site_label_2
_geom_angle_atom_site_label_3
_geom_angle
O12 S O11 112.90(10)
O13 S O11 111.90(10)
O14 S O11 107.60(10)
O13 S O12 112.70(10)
O14 S O12 107.5(2)
O14 S O13 103.6(2)
O22 S O21 113.20(10)
O23 S O21 102.20(10)
O24 S O21 112.3(2)
O23 S O22 107.3(2)
O24 S O22 113.4(2)
O24 S O23 107.60(10)
C14 C11 C15 121.9(3)
C14 C11 N11 119.8(3)
C15 C11 N11 118.3(3)
C13 C12 C14 121.0(3)
C13 C12 H2 122(2)
C14 C12 H2 117(2)
C12 C13 N12 123.2(3)
C12 C13 N13 118.0(3)
N12 C13 N13 118.9(3)
C11 C14 C12 118.3(3)
C11 C14 H1 122(2)
C12 C14 H1 120(2)
C11 C15 N13 118.1(3)
C11 C15 H4 129(3)
N13 C15 H4 115(2)
C11 N11 O1 116.7(3)
C11 N11 O2 118.7(3)
O1 N11 O2 124.6(3)
C13 N12 H3 116(2)
C13 N12 H6 114(2)
H3 N12 H6 129(3)
C13 N13 C15 122.8(3)
C13 N13 H5 116(2)
C15 N13 H5 120(2)
S1 O14 H14 114(2)
S2 O23 H23 113(3)
C25 C21 N21 122.3(3)
C25 C21 N22 118.2(3)
N21 C21 N22 119.5(3)
C23 C22 C25 118.1(3)
C23 C22 H7 123(2)
C25 C22 H7 119(2)
C22 C23 C24 121.6(3)
C22 C23 N23 119.3(3)
C24 C23 N23 119.0(3)
C23 C24 N22 118.8(3)
C23 C24 H10 124(2)
N22 C24 H10 118(2)
C21 C25 C22 120.6(3)
C21 C25 H8 124(2)
C22 C25 H8 116(2)
C21 N21 H11 116(2)
C21 N21 H12 113(2)
H11 N21 H12 130(3)
C21 N22 C24 122.7(3)
C21 N22 H9 120(2)
C24 N22 H9 118(2)
C23 N23 O3 118.5(3)
C23 N23 O4 116.5(3)
O3 N23 O4 125.0(3)

loop_
_geom_bond_atom_site_label_1
_geom_bond_atom_site_label_2
_geom_bond_distance
C11 C14 1.398(4)
C11 C15 1.341(5)
C11 N11 1.465(4)
C12 C13 1.390(4)
C12 C14 1.344(5)
C12 H2 0.81(2)
C13 N12 1.316(4)
C13 N13 1.355(4)
C14 H1 0.92(3)
C15 N13 1.355(4)
C15 H4 0.90(2)
N11 O1 1.216(4)
N11 O2 1.222(4)
N12 H3 0.77(3)
N12 H6 0.85(3)
N13 H5 0.78(3)
S1 O11 1.443(2)
S1 O12 1.432(2)
S1 O13 1.444(2)
S1 O14 1.550(3)
S2 O21 1.454(2)
S2 O22 1.422(2)
S2 O23 1.542(3)
S2 O24 1.432(3)
O11 O12 2.396(3)
O11 O13 2.391(3)
O12 O13 2.394(3)
O11 O14 2.415(3)
O12 O14 2.406(3)
O13 O14 2.353(3)
O21 O22 2.400(3)
O21 O23 2.332(3)
O22 O23 2.388(3)
O21 O24 2.396(3)
O22 O24 2.385(4)
O23 O24 2.400(3)
C21 C25 1.396(4)
C21 N21 1.327(4)
C21 N22 1.349(4)
C22 C23 1.396(4)
C22 C25 1.358(4)
C22 H7 1.00(3)
C23 C24 1.343(4)
C23 N23 1.465(4)
C24 N22 1.350(4)
C24 H10 0.92(3)
C25 H8 0.85(2)
N21 H11 0.88(3)
N21 H12 0.83(3)
N22 H9 0.82(3)
N23 O3 1.217(4)
N23 O4 1.217(4)
